data_2207487
loop_
_publ_author_name
'K. Palani'
'M. N. Ponnuswamy'
'A. R. Suresh Babu'
'R. Raghunathan'
'K. Ravikumar'

_publ_section_title
4'-(4-Bromobenzoyl)-1'-methyldispiro[indole-3(2<i>H</i>),2'-pyrrolidine-3',3''(2''<i>H</i>)-indole]-2,2''-dione
_journal_coeditor_code CI6682
_journal_issue 12
_journal_name_full 'Acta Crystallographica Section E'
_journal_page_first o4254
_journal_page_last o4256
_journal_paper_doi 10.1107/S1600536805037888
_journal_volume 61
_journal_year 2005
_chemical_formula_iupac 'C26 H20 Br N3 O3'
_chemical_formula_moiety 'C26 H20 Br N3 O3'
_chemical_formula_sum 'C26 H20 Br N3 O3'
_chemical_formula_weight 502.36
_chemical_name_systematic
;
4'-(4-Bromobenzoyl)-1'-methyl-dispiro[indole-3(2H),2'-pyrrolidine-
3',3''(2''H)-indole]-2,2''-dione
;
_space_group_IT_number 2
_symmetry_cell_setting triclinic
_symmetry_space_group_name_Hall '-P 1'
_symmetry_space_group_name_H-M 'P -1'
_atom_sites_solution_hydrogens geom
_atom_sites_solution_primary direct
_atom_sites_solution_secondary difmap
_audit_creation_method SHELXL-97
_cell_angle_alpha 104.370(2)
_cell_angle_beta 94.036(2)
_cell_angle_gamma 101.771(2)
_cell_formula_units_Z 2
_cell_length_a 9.9029(11)
_cell_length_b 10.2823(11)
_cell_length_c 11.6261(13)
_cell_measurement_reflns_used 6845
_cell_measurement_temperature 293(2)
_cell_measurement_theta_max 28.0
_cell_measurement_theta_min 1.5
_cell_volume 1113.5(2)
_computing_cell_refinement 'SAINT (Bruker, 2001)'
_computing_data_collection 'SMART (Bruker, 2001)'
_computing_data_reduction SAINT
_computing_molecular_graphics 'ZORTEP (Zsolnai, 1997)'
_computing_publication_material 'PLATON (Spek, 2003)'
_computing_structure_refinement 'SHELXL97 (Sheldrick, 1997)'
_computing_structure_solution 'SHELXS97 (Sheldrick, 1997)'
_diffrn_ambient_temperature 293(2)
_diffrn_measured_fraction_theta_full 0.988
_diffrn_measured_fraction_theta_max 0.919
_diffrn_measurement_device_type
;
Bruker SMART APEX CCD area-detector
;
_diffrn_measurement_method \w
_diffrn_radiation_monochromator graphite
_diffrn_radiation_source 'fine-focus sealed tube'
_diffrn_radiation_type MoK\a
_diffrn_radiation_wavelength 0.71073
_diffrn_reflns_av_R_equivalents 0.0148
_diffrn_reflns_av_sigmaI/netI 0.0321
_diffrn_reflns_limit_h_max 12
_diffrn_reflns_limit_h_min -12
_diffrn_reflns_limit_k_max 13
_diffrn_reflns_limit_k_min -13
_diffrn_reflns_limit_l_max 15
_diffrn_reflns_limit_l_min -12
_diffrn_reflns_number 7084
_diffrn_reflns_theta_full 25.00
_diffrn_reflns_theta_max 27.99
_diffrn_reflns_theta_min 1.82
_diffrn_standards_number 0
_exptl_absorpt_coefficient_mu 1.880
_exptl_absorpt_correction_T_max 0.7049
_exptl_absorpt_correction_T_min 0.6935
_exptl_absorpt_correction_type multi-scan
_exptl_absorpt_process_details '(SADABS; Sheldrick, 1996)'
_exptl_crystal_colour colourless
_exptl_crystal_density_diffrn 1.498
_exptl_crystal_density_method 'not measured'
_exptl_crystal_description Block
_exptl_crystal_F_000 512
_exptl_crystal_size_max 0.21
_exptl_crystal_size_mid 0.20
_exptl_crystal_size_min 0.20
_refine_diff_density_max 0.617
_refine_diff_density_min -0.471
_refine_ls_extinction_method none
_refine_ls_goodness_of_fit_ref 1.019
_refine_ls_hydrogen_treatment refall
_refine_ls_matrix_type full
_refine_ls_number_parameters 378
_refine_ls_number_reflns 4942
_refine_ls_number_restraints 0
_refine_ls_restrained_S_all 1.019
_refine_ls_R_factor_all 0.0633
_refine_ls_R_factor_gt 0.0429
_refine_ls_shift/su_max 0.001
_refine_ls_shift/su_mean 0.000
_refine_ls_structure_factor_coef Fsqd
_refine_ls_weighting_details 'calc w=1/[\s^2^(Fo^2^)+(0.0505P)^2^+0.4461P] where P=(Fo^2^+2Fc^2^)/3'
_refine_ls_weighting_scheme calc
_refine_ls_wR_factor_gt 0.1047
_refine_ls_wR_factor_ref 0.1143
_reflns_number_gt 3573
_reflns_number_total 4942
_reflns_threshold_expression I>2\s(I)
_cod_data_source_file ci6682.cif
_cod_data_source_block I
_cod_depositor_comments
;
The following automatic conversions were performed:
'_symmetry_cell_setting' value 'Triclinic' changed to 'triclinic'
according to '/home/saulius/struct/CIF-dictionaries/cif_core.dic'
dictionary named 'cif_core.dic' version 2.4.1 from 2010-06-29.

Automatic conversion script
Id: cif_fix_enum 1527 2010-12-29 10:47:43Z saulius 

The following automatic conversions were performed:

'_symmetry_cell_setting' value 'Triclinic' changed to 'triclinic'
according to /home/saulius/struct/CIF-dictionaries/cif_core.dic
dictionary named 'cif_core.dic' version 2.4.1 from 2010-06-29.

Automatic conversion script
Id: cif_fix_values 1715 2011-07-08 13:25:40Z adriana 
;
_cod_database_code 2207487
_cod_database_fobs_code 2207487

loop_
_symmetry_equiv_pos_as_xyz
'x, y, z'
'-x, -y, -z'

loop_
_atom_site_label
_atom_site_fract_x
_atom_site_fract_y
_atom_site_fract_z
_atom_site_U_iso_or_equiv
_atom_site_adp_type
_atom_site_calc_flag
_atom_site_occupancy
_atom_site_type_symbol
Br1 0.02475(3) 0.24846(4) 0.46061(3) 0.08842(17) Uani d 1 Br
O2 0.41247(18) 0.14941(19) 0.86099(16) 0.0549(4) Uani d 1 O
N3 0.4713(2) 0.3764(2) 0.86239(19) 0.0474(5) Uani d 1 N
N2 0.6638(2) 0.0857(2) 1.0414(2) 0.0539(5) Uani d 1 N
C23 0.2081(3) 0.2311(3) 0.4979(2) 0.0554(6) Uani d 1 C
N1 0.8570(2) 0.2022(2) 0.83974(18) 0.0468(5) Uani d 1 N
C7 0.8196(3) 0.4416(3) 1.0785(2) 0.0486(6) Uani d 1 C
C11 0.4939(2) 0.2484(3) 0.84719(19) 0.0419(5) Uani d 1 C
O3 0.7096(2) 0.2341(2) 0.52415(17) 0.0696(6) Uani d 1 O
C8 0.7630(2) 0.3020(2) 1.0308(2) 0.0411(5) Uani d 1 C
C17 0.5854(2) 0.4705(2) 0.8434(2) 0.0429(5) Uani d 1 C
C16 0.6902(2) 0.4022(2) 0.81273(19) 0.0395(5) Uani d 1 C
C3 0.6657(3) 0.0682(3) 0.9229(2) 0.0470(6) Uani d 1 C
C22 0.3180(3) 0.3152(3) 0.4657(3) 0.0584(7) Uani d 1 C
C10 0.6420(2) 0.2537(2) 0.81296(19) 0.0388(5) Uani d 1 C
C9 0.7164(2) 0.2220(3) 1.1069(2) 0.0474(6) Uani d 1 C
O1 0.6265(2) -0.04014(18) 0.84567(17) 0.0621(5) Uani d 1 O
C25 0.3626(3) 0.1241(3) 0.5852(2) 0.0533(6) Uani d 1 C
C21 0.4506(3) 0.3014(3) 0.4931(2) 0.0539(6) Uani d 1 C
C6 0.8265(3) 0.4981(3) 1.2012(3) 0.0589(7) Uani d 1 C
C2 0.7355(2) 0.2107(2) 0.9036(2) 0.0410(5) Uani d 1 C
C19 0.6220(3) 0.1993(3) 0.5845(2) 0.0481(6) Uani d 1 C
C20 0.4753(2) 0.2075(2) 0.55475(19) 0.0442(5) Uani d 1 C
C15 0.8142(3) 0.4744(3) 0.7891(2) 0.0502(6) Uani d 1 C
C18 0.6560(3) 0.1505(3) 0.6936(2) 0.0452(5) Uani d 1 C
C5 0.7800(3) 0.4164(3) 1.2749(3) 0.0639(8) Uani d 1 C
C24 0.2285(3) 0.1351(3) 0.5562(2) 0.0597(7) Uani d 1 C
C26 0.8046(3) 0.1310(4) 0.7133(2) 0.0577(7) Uani d 1 C
C4 0.7247(3) 0.2769(4) 1.2287(2) 0.0611(7) Uani d 1 C
C12 0.6023(3) 0.6099(3) 0.8537(3) 0.0561(7) Uani d 1 C
C14 0.8325(3) 0.6134(3) 0.8004(3) 0.0586(7) Uani d 1 C
C1 0.9623(3) 0.1451(4) 0.8909(3) 0.0631(8) Uani d 1 C
C13 0.7282(3) 0.6798(3) 0.8328(3) 0.0623(7) Uani d 1 C
H24 0.152(3) 0.080(3) 0.580(3) 0.074(9) Uiso d 1 H
H13 0.741(3) 0.772(3) 0.835(3) 0.075(9) Uiso d 1 H
H18 0.593(2) 0.069(2) 0.6863(19) 0.035(6) Uiso d 1 H
H7 0.853(3) 0.498(2) 1.032(2) 0.044(7) Uiso d 1 H
H3 0.401(3) 0.395(3) 0.883(2) 0.045(7) Uiso d 1 H
H25 0.375(3) 0.060(3) 0.626(2) 0.050(7) Uiso d 1 H
H4 0.691(3) 0.221(3) 1.277(3) 0.058(8) Uiso d 1 H
H1B 1.044(3) 0.152(3) 0.843(3) 0.066(8) Uiso d 1 H
H1A 0.932(3) 0.054(4) 0.888(3) 0.070(10) Uiso d 1 H
H21 0.527(3) 0.360(3) 0.475(3) 0.062(8) Uiso d 1 H
H14 0.913(3) 0.663(3) 0.786(2) 0.058(8) Uiso d 1 H
H15 0.882(3) 0.425(3) 0.768(2) 0.052(7) Uiso d 1 H
H26B 0.800(3) 0.031(3) 0.695(2) 0.061(8) Uiso d 1 H
H12 0.533(3) 0.646(3) 0.873(3) 0.065(9) Uiso d 1 H
H2 0.637(3) 0.023(3) 1.069(3) 0.056(8) Uiso d 1 H
H26A 0.864(3) 0.172(3) 0.669(3) 0.063(9) Uiso d 1 H
H22 0.305(3) 0.385(3) 0.428(3) 0.067(8) Uiso d 1 H
H6 0.866(3) 0.593(3) 1.233(3) 0.066(9) Uiso d 1 H
H1C 0.989(3) 0.194(3) 0.973(3) 0.080(10) Uiso d 1 H
H5 0.783(3) 0.454(3) 1.358(3) 0.069(9) Uiso d 1 H

loop_
_atom_site_aniso_label
_atom_site_aniso_U_11
_atom_site_aniso_U_22
_atom_site_aniso_U_33
_atom_site_aniso_U_12
_atom_site_aniso_U_13
_atom_site_aniso_U_23
Br1 0.04907(18) 0.1322(4) 0.0892(3) 0.01954(19) 0.00197(15) 0.0421(2)
O2 0.0500(10) 0.0606(11) 0.0578(11) 0.0088(9) 0.0082(8) 0.0253(9)
N3 0.0442(11) 0.0559(13) 0.0499(12) 0.0257(10) 0.0136(9) 0.0151(10)
N2 0.0621(13) 0.0513(13) 0.0526(13) 0.0090(11) 0.0045(10) 0.0260(11)
C23 0.0481(13) 0.0708(17) 0.0432(14) 0.0118(12) 0.0010(11) 0.0106(13)
N1 0.0485(11) 0.0545(12) 0.0461(11) 0.0275(9) 0.0128(9) 0.0149(9)
C7 0.0436(12) 0.0512(15) 0.0501(14) 0.0124(11) 0.0036(11) 0.0117(12)
C11 0.0439(12) 0.0518(14) 0.0337(11) 0.0146(11) 0.0056(9) 0.0149(10)
O3 0.0624(11) 0.1094(17) 0.0554(11) 0.0352(11) 0.0210(9) 0.0392(11)
C8 0.0384(11) 0.0468(13) 0.0399(12) 0.0154(10) 0.0047(9) 0.0106(10)
C17 0.0481(12) 0.0470(13) 0.0386(12) 0.0200(10) 0.0076(10) 0.0131(10)
C16 0.0472(12) 0.0411(12) 0.0345(11) 0.0163(10) 0.0063(9) 0.0125(9)
C3 0.0501(13) 0.0446(14) 0.0513(14) 0.0177(11) 0.0034(11) 0.0170(12)
C22 0.0546(15) 0.0717(18) 0.0562(16) 0.0184(14) 0.0045(12) 0.0280(15)
C10 0.0432(11) 0.0405(12) 0.0371(11) 0.0158(10) 0.0086(9) 0.0123(9)
C9 0.0430(12) 0.0575(15) 0.0448(13) 0.0138(11) 0.0034(10) 0.0183(12)
O1 0.0823(13) 0.0411(10) 0.0630(12) 0.0178(9) 0.0007(10) 0.0137(9)
C25 0.0622(16) 0.0522(15) 0.0407(13) 0.0041(12) -0.0033(11) 0.0138(12)
C21 0.0496(14) 0.0648(17) 0.0518(15) 0.0123(13) 0.0096(11) 0.0238(13)
C6 0.0490(14) 0.0607(18) 0.0555(16) 0.0141(13) -0.0010(12) -0.0042(14)
C2 0.0446(12) 0.0424(12) 0.0409(12) 0.0176(10) 0.0066(9) 0.0139(10)
C19 0.0594(14) 0.0520(14) 0.0350(12) 0.0212(12) 0.0094(11) 0.0075(11)
C20 0.0526(13) 0.0462(13) 0.0316(11) 0.0118(11) 0.0047(10) 0.0061(10)
C15 0.0500(13) 0.0540(15) 0.0552(15) 0.0183(12) 0.0109(11) 0.0238(12)
C18 0.0557(14) 0.0435(14) 0.0400(13) 0.0203(12) 0.0094(10) 0.0093(10)
C5 0.0559(16) 0.086(2) 0.0416(15) 0.0183(15) 0.0033(12) 0.0013(15)
C24 0.0560(16) 0.0657(18) 0.0487(15) -0.0027(14) 0.0011(12) 0.0144(13)
C26 0.0674(17) 0.0695(19) 0.0468(15) 0.0401(15) 0.0137(13) 0.0131(14)
C4 0.0588(16) 0.085(2) 0.0447(15) 0.0183(15) 0.0111(12) 0.0242(15)
C12 0.0730(18) 0.0509(16) 0.0538(15) 0.0343(14) 0.0102(13) 0.0141(12)
C14 0.0633(17) 0.0530(16) 0.0626(17) 0.0058(14) 0.0071(14) 0.0274(14)
C1 0.0604(17) 0.076(2) 0.0629(19) 0.0365(16) 0.0058(15) 0.0204(17)
C13 0.085(2) 0.0418(15) 0.0623(17) 0.0129(14) 0.0039(15) 0.0201(13)

loop_
_atom_type_symbol
_atom_type_description
_atom_type_scat_dispersion_real
_atom_type_scat_dispersion_imag
_atom_type_scat_source
C C 0.0033 0.0016 'International Tables Vol C Tables 4.2.6.8 and 6.1.1.4'
H H 0.0000 0.0000 'International Tables Vol C Tables 4.2.6.8 and 6.1.1.4'
N N 0.0061 0.0033 'International Tables Vol C Tables 4.2.6.8 and 6.1.1.4'
O O 0.0106 0.0060 'International Tables Vol C Tables 4.2.6.8 and 6.1.1.4'
Br Br -0.2901 2.4595 'International Tables Vol C Tables 4.2.6.8 and 6.1.1.4'

loop_
_geom_angle_atom_site_label_1
_geom_angle_atom_site_label_2
_geom_angle_atom_site_label_3
_geom_angle
_geom_angle_publ_flag
C11 N3 C17 112.9(2) ?
C11 N3 H3 122.2(19) ?
C17 N3 H3 124.8(19) ?
C3 N2 C9 112.5(2) ?
C3 N2 H2 122(2) ?
C9 N2 H2 125(2) ?
C24 C23 C22 121.5(3) ?
C24 C23 Br1 119.0(2) ?
C22 C23 Br1 119.5(2) ?
C1 N1 C2 116.0(2) yes
C1 N1 C26 113.9(2) yes
C2 N1 C26 107.1(2) yes
C8 C7 C6 118.8(3) ?
C8 C7 H7 122.0(15) ?
C6 C7 H7 119.2(16) ?
O2 C11 N3 125.7(2) ?
O2 C11 C10 127.2(2) ?
N3 C11 C10 107.1(2) ?
C7 C8 C9 119.2(2) yes
C7 C8 C2 132.2(2) ?
C9 C8 C2 108.6(2) ?
C12 C17 C16 121.9(2) yes
C12 C17 N3 129.5(2) ?
C16 C17 N3 108.6(2) ?
C15 C16 C17 119.3(2) yes
C15 C16 C10 131.5(2) ?
C17 C16 C10 109.2(2) ?
O1 C3 N2 126.0(2) ?
O1 C3 C2 126.3(2) ?
N2 C3 C2 107.6(2) ?
C21 C22 C23 118.9(3) ?
C21 C22 H22 119.3(18) ?
C23 C22 H22 121.7(18) ?
C16 C10 C11 102.13(17) ?
C16 C10 C2 113.02(18) ?
C11 C10 C2 111.93(18) ?
C16 C10 C18 113.09(18) ?
C11 C10 C18 116.58(19) ?
C2 C10 C18 100.60(17) ?
C4 C9 N2 127.8(3) ?
C4 C9 C8 122.3(3) yes
N2 C9 C8 110.0(2) ?
C24 C25 C20 121.0(3) ?
C24 C25 H25 118.0(16) ?
C20 C25 H25 121.1(16) ?
C22 C21 C20 121.1(3) ?
C22 C21 H21 120.4(18) ?
C20 C21 H21 118.4(18) ?
C5 C6 C7 120.9(3) ?
C5 C6 H6 121.0(18) ?
C7 C6 H6 118.1(18) ?
N1 C2 C8 116.40(19) ?
N1 C2 C10 100.00(17) ?
C8 C2 C10 116.24(18) ?
N1 C2 C3 111.61(18) ?
C8 C2 C3 101.30(18) ?
C10 C2 C3 111.76(19) ?
O3 C19 C20 120.0(2) ?
O3 C19 C18 122.1(2) ?
C20 C19 C18 117.8(2) ?
C25 C20 C21 118.6(2) ?
C25 C20 C19 122.8(2) ?
C21 C20 C19 118.7(2) ?
C14 C15 C16 119.2(2) ?
C14 C15 H15 123.7(16) ?
C16 C15 H15 117.1(16) ?
C19 C18 C26 115.6(2) ?
C19 C18 C10 112.69(19) ?
C26 C18 C10 103.4(2) ?
C19 C18 H18 107.0(14) ?
C26 C18 H18 110.0(14) ?
C10 C18 H18 107.8(14) ?
C4 C5 C6 120.9(3) ?
C4 C5 H5 117.8(18) ?
C6 C5 H5 121.3(19) ?
C23 C24 C25 118.9(3) ?
C23 C24 H24 120.3(19) ?
C25 C24 H24 120.7(19) ?
N1 C26 C18 106.1(2) ?
N1 C26 H26B 111.9(16) ?
C18 C26 H26B 108.1(17) ?
N1 C26 H26A 106.4(19) ?
C18 C26 H26A 112.9(18) ?
H26B C26 H26A 111(2) ?
C9 C4 C5 117.9(3) ?
C9 C4 H4 120.1(17) ?
C5 C4 H4 121.9(17) ?
C13 C12 C17 117.5(3) ?
C13 C12 H12 125(2) ?
C17 C12 H12 117(2) ?
C13 C14 C15 120.6(3) ?
C13 C14 H14 118.3(18) ?
C15 C14 H14 121.1(18) ?
N1 C1 H1B 108.3(17) ?
N1 C1 H1A 113(2) ?
H1B C1 H1A 107(3) ?
N1 C1 H1C 109(2) ?
H1B C1 H1C 112(3) ?
H1A C1 H1C 107(3) ?
C14 C13 C12 121.5(3) ?
C14 C13 H13 119(2) ?
C12 C13 H13 120(2) ?

loop_
_geom_bond_atom_site_label_1
_geom_bond_atom_site_label_2
_geom_bond_distance
_geom_bond_publ_flag
Br1 C23 1.891(3) ?
O2 C11 1.215(3) yes
N3 C11 1.351(3) yes
N3 C17 1.399(3) y
N3 H3 0.80(3) ?
N2 C3 1.346(3) yes
N2 C9 1.390(3) y
N2 H2 0.80(3) ?
C23 C24 1.368(4) ?
C23 C22 1.381(4) ?
N1 C1 1.457(3) y
N1 C2 1.463(3) yes
N1 C26 1.472(3) yes
C7 C8 1.383(4) ?
C7 C6 1.392(4) ?
C7 H7 0.91(3) ?
C11 C10 1.541(3) ?
O3 C19 1.207(3) y
C8 C9 1.391(3) ?
C8 C2 1.514(3) ?
C17 C12 1.382(4) ?
C17 C16 1.386(3) ?
C16 C15 1.382(3) ?
C16 C10 1.505(3) ?
C3 O1 1.215(3) yes
C3 C2 1.564(3) ?
C22 C21 1.373(4) ?
C22 H22 0.96(3) ?
C10 C2 1.557(3) ?
C10 C18 1.558(3) ?
C9 C4 1.378(4) ?
C25 C24 1.381(4) ?
C25 C20 1.386(4) ?
C25 H25 0.93(3) ?
C21 C20 1.386(4) ?
C21 H21 0.93(3) ?
C6 C5 1.380(4) ?
C6 H6 0.94(3) ?
C19 C20 1.493(3) ?
C19 C18 1.516(3) ?
C15 C14 1.375(4) ?
C15 H15 0.93(3) ?
C18 C26 1.534(4) ?
C18 H18 0.92(2) ?
C5 C4 1.379(4) ?
C5 H5 0.95(3) ?
C24 H24 0.95(3) ?
C26 H26B 0.99(3) ?
C26 H26A 0.92(3) ?
C4 H4 0.93(3) ?
C12 C13 1.376(4) ?
C12 H12 0.86(3) ?
C14 C13 1.375(4) ?
C14 H14 0.91(3) ?
C1 H1B 1.01(3) ?
C1 H1A 0.92(3) ?
C1 H1C 0.95(4) ?
C13 H13 0.93(3) ?

loop_
_geom_hbond_atom_site_label_D
_geom_hbond_atom_site_label_H
_geom_hbond_atom_site_label_A
_geom_hbond_site_symmetry_A
_geom_hbond_distance_DH
_geom_hbond_distance_HA
_geom_hbond_distance_DA
_geom_hbond_angle_DHA
_geom_hbond_publ_flag
C15 H15 N1 . 0.93(3) 2.60(3) 3.103(4) 114(2) yes
C18 H18 O1 . 0.92(2) 2.43(2) 2.935(3) 115(2) yes
C26 H26A O3 . 0.92(3) 2.48(3) 2.849(4) 104(2) yes
C7 H7 Cg . 0.91(3) 2.92(2) 3.561(3) 128(2) yes
N2 H2 O2 2_657 0.80(3) 2.11(3) 2.905(3) 174(3) yes
C13 H13 O1 1_565 0.93(3) 2.41(3) 3.212(4) 145(3) yes

loop_
_geom_torsion_atom_site_label_1
_geom_torsion_atom_site_label_2
_geom_torsion_atom_site_label_3
_geom_torsion_atom_site_label_4
_geom_torsion
C17 N3 C11 O2 178.3(2)
C17 N3 C11 C10 -0.2(3)
C6 C7 C8 C9 -0.9(3)
C6 C7 C8 C2 177.4(2)
C11 N3 C17 C12 -178.1(2)
C11 N3 C17 C16 0.6(3)
C12 C17 C16 C15 -1.4(4)
N3 C17 C16 C15 179.8(2)
C12 C17 C16 C10 178.1(2)
N3 C17 C16 C10 -0.7(3)
C9 N2 C3 O1 179.7(2)
C9 N2 C3 C2 2.9(3)
C24 C23 C22 C21 0.1(4)
Br1 C23 C22 C21 -179.9(2)
C15 C16 C10 C11 180.0(2)
C17 C16 C10 C11 0.5(2)
C15 C16 C10 C2 59.6(3)
C17 C16 C10 C2 -119.9(2)
C15 C16 C10 C18 -53.9(3)
C17 C16 C10 C18 126.6(2)
O2 C11 C10 C16 -178.7(2)
N3 C11 C10 C16 -0.2(2)
O2 C11 C10 C2 -57.5(3)
N3 C11 C10 C2 121.0(2)
O2 C11 C10 C18 57.6(3)
N3 C11 C10 C18 -124.0(2)
C3 N2 C9 C4 177.3(3)
C3 N2 C9 C8 -2.8(3)
C7 C8 C9 C4 0.0(4)
C2 C8 C9 C4 -178.7(2)
C7 C8 C9 N2 -179.9(2)
C2 C8 C9 N2 1.4(3)
C23 C22 C21 C20 -1.7(4)
C8 C7 C6 C5 1.1(4)
C1 N1 C2 C8 62.0(3)
C26 N1 C2 C8 -169.5(2)
C1 N1 C2 C10 -171.9(2)
C26 N1 C2 C10 -43.5(2)
C1 N1 C2 C3 -53.5(3)
C26 N1 C2 C3 74.9(2)
C7 C8 C2 N1 60.6(3)
C9 C8 C2 N1 -120.9(2)
C7 C8 C2 C10 -56.8(3)
C9 C8 C2 C10 121.6(2)
C7 C8 C2 C3 -178.2(2)
C9 C8 C2 C3 0.3(2)
C16 C10 C2 N1 -74.5(2)
C11 C10 C2 N1 170.79(18)
C18 C10 C2 N1 46.3(2)
C16 C10 C2 C8 51.6(3)
C11 C10 C2 C8 -63.0(3)
C18 C10 C2 C8 172.5(2)
C16 C10 C2 C3 167.23(18)
C11 C10 C2 C3 52.6(2)
C18 C10 C2 C3 -71.9(2)
O1 C3 C2 N1 -54.1(3)
N2 C3 C2 N1 122.6(2)
O1 C3 C2 C8 -178.7(2)
N2 C3 C2 C8 -1.9(2)
O1 C3 C2 C10 56.9(3)
N2 C3 C2 C10 -126.3(2)
C24 C25 C20 C21 -0.8(4)
C24 C25 C20 C19 179.8(2)
C22 C21 C20 C25 2.0(4)
C22 C21 C20 C19 -178.6(2)
O3 C19 C20 C25 154.0(3)
C18 C19 C20 C25 -27.7(3)
O3 C19 C20 C21 -25.4(4)
C18 C19 C20 C21 152.9(2)
C17 C16 C15 C14 2.1(4)
C10 C16 C15 C14 -177.3(2)
O3 C19 C18 C26 -7.3(4)
C20 C19 C18 C26 174.5(2)
O3 C19 C18 C10 111.4(3)
C20 C19 C18 C10 -66.9(3)
C16 C10 C18 C19 -37.6(3)
C11 C10 C18 C19 80.3(3)
C2 C10 C18 C19 -158.4(2)
C16 C10 C18 C26 88.0(2)
C11 C10 C18 C26 -154.1(2)
C2 C10 C18 C26 -32.8(2)
C7 C6 C5 C4 -0.4(4)
C22 C23 C24 C25 1.1(4)
Br1 C23 C24 C25 -178.9(2)
C20 C25 C24 C23 -0.8(4)
C1 N1 C26 C18 152.5(3)
C2 N1 C26 C18 22.8(3)
C19 C18 C26 N1 131.3(2)
C10 C18 C26 N1 7.7(3)
N2 C9 C4 C5 -179.4(3)
C8 C9 C4 C5 0.7(4)
C6 C5 C4 C9 -0.5(4)
C16 C17 C12 C13 -0.4(4)
N3 C17 C12 C13 178.2(3)
C16 C15 C14 C13 -1.0(4)
C15 C14 C13 C12 -0.7(5)
C17 C12 C13 C14 1.4(4)
